data_4020893
loop_
_publ_author_name
'N. Satish Kumar'
'K. Praveen Kumar'
'K. V. P. Pavan Kumar'
'Praveen Kommana'
'Jagadese J. Vittal'
'K. C. Kumara Swamy'

_publ_section_title
;
 Diverse Modes of Reactivity of Dialkyl Azodicarboxylates
 with P(III) Compounds: Synthesis, Structure,
 and Reactivity of Products Other than the Morrison-Brunn-Huisgen
 Intermediate in a Mitsunobu-Type Reaction
;
_journal_name_full 'Journal of Organic Chemistry'
_journal_page_first 1880
_journal_page_last 1889
_journal_paper_doi 10.1021/jo035634d
_journal_volume 69
_journal_year 2004
_chemical_formula_sum 'C62 H88 N6 O12 P2'
_chemical_formula_weight 1171.32
_space_group_IT_number 13
_symmetry_cell_setting monoclinic
_symmetry_space_group_name_Hall '-P 2yac'
_symmetry_space_group_name_H-M 'P 1 2/n 1'
_cell_angle_alpha 90.00
_cell_angle_beta 92.216(2)
_cell_angle_gamma 90.00
_cell_formula_units_Z 2
_cell_length_a 17.050(2)
_cell_length_b 10.0336(12)
_cell_length_c 19.816(2)
_cell_measurement_temperature 296(2)
_cell_volume 3387.5(7)
_diffrn_ambient_temperature 296(2)
_exptl_crystal_density_diffrn 1.148
_cod_depositor_comments
;
The following automatic conversions were performed:
'_symmetry_cell_setting' value 'Monoclinic' changed to 'monoclinic'
according to '/home/saulius/struct/CIF-dictionaries/cif_core.dic'
dictionary named 'cif_core.dic' version 2.4.1 from 2010-06-29.

Automatic conversion script
Id: cif_fix_enum 1527 2010-12-29 10:47:43Z saulius 
;
_cod_original_sg_symbol_H-M 'P 2/n'
_cod_database_code 4020893

loop_
_symmetry_equiv_pos_as_xyz
'x, y, z'
'-x+1/2, y, -z+1/2'
'-x, -y, -z'
'x-1/2, -y, z-1/2'

loop_
_atom_site_label
_atom_site_type_symbol
_atom_site_fract_x
_atom_site_fract_y
_atom_site_fract_z
_atom_site_U_iso_or_equiv
_atom_site_adp_type
_atom_site_occupancy
_atom_site_calc_flag
_atom_site_refinement_flags
_atom_site_disorder_assembly
_atom_site_disorder_group
P P 0.30510(6) 0.77572(9) 0.20231(5) 0.0384(3) Uani 1 d . . .
O1 O 0.37642(15) 0.6720(3) 0.20954(13) 0.0455(7) Uani 1 d . . .
O2 O 0.30860(15) 0.7974(2) 0.12125(13) 0.0449(7) Uani 1 d . . .
O3 O 0.33908(16) 0.9261(2) 0.21043(13) 0.0474(7) Uani 1 d . . .
O4 O 0.38526(16) 0.6009(3) 0.37641(15) 0.0567(8) Uani 1 d . . .
O5 O 0.4460(2) 0.7882(3) 0.41347(17) 0.0708(10) Uani 1 d . . .
O6 O 0.3875(2) 1.1080(3) 0.25069(15) 0.0661(9) Uani 1 d . . .
N1 N 0.29233(17) 0.7573(3) 0.29104(14) 0.0367(7) Uani 1 d . . .
N2 N 0.34846(18) 0.8060(3) 0.33686(15) 0.0427(8) Uani 1 d . . .
N3 N 0.3752(2) 0.9380(3) 0.32768(17) 0.0462(8) Uani 1 d . . .
C1 C 0.4174(2) 0.5969(4) 0.1613(2) 0.0472(10) Uani 1 d . . .
C2 C 0.4999(2) 0.6051(4) 0.1604(2) 0.0523(11) Uani 1 d . . .
C3 C 0.5353(3) 0.5091(5) 0.1195(2) 0.0627(13) Uani 1 d . . .
H3 H 0.5897 0.5103 0.1174 0.075 Uiso 1 calc R . .
C4 C 0.4947(3) 0.4142(5) 0.0826(3) 0.0647(13) Uani 1 d . . .
C5 C 0.4147(3) 0.4163(4) 0.0830(2) 0.0629(12) Uani 1 d . . .
H5 H 0.3863 0.3556 0.0563 0.075 Uiso 1 calc R . .
C6 C 0.3738(2) 0.5072(4) 0.1225(2) 0.0480(10) Uani 1 d . . .
C7 C 0.2862(3) 0.5129(4) 0.1152(2) 0.0529(11) Uani 1 d . . .
H7A H 0.2644 0.5465 0.1564 0.064 Uiso 1 calc R . .
H7B H 0.2650 0.4246 0.1065 0.064 Uiso 1 calc R . .
C8 C 0.2654(2) 0.6043(4) 0.0571(2) 0.0505(10) Uani 1 d . . .
C9 C 0.2387(3) 0.5523(5) -0.0051(3) 0.0692(14) Uani 1 d . . .
H9 H 0.2287 0.4614 -0.0089 0.083 Uiso 1 calc R . .
C10 C 0.2267(3) 0.6324(7) -0.0609(3) 0.0797(15) Uani 1 d . . .
C11 C 0.2412(3) 0.7678(6) -0.0544(2) 0.0740(14) Uani 1 d . . .
H11 H 0.2327 0.8219 -0.0921 0.089 Uiso 1 calc R . .
C12 C 0.2676(3) 0.8268(5) 0.0056(2) 0.0589(12) Uani 1 d . . .
C13 C 0.2778(2) 0.7414(4) 0.0614(2) 0.0465(10) Uani 1 d . . .
C14 C 0.5377(3) 0.3087(6) 0.0418(3) 0.0942(19) Uani 1 d . . .
H14A H 0.5829 0.3482 0.0224 0.141 Uiso 1 calc R . .
H14B H 0.5030 0.2751 0.0065 0.141 Uiso 1 calc R . .
H14C H 0.5540 0.2368 0.0711 0.141 Uiso 1 calc R . .
C15 C 0.1977(5) 0.5731(8) -0.1282(3) 0.119(3) Uani 1 d . . .
H15A H 0.2286 0.6075 -0.1638 0.179 Uiso 1 calc R . .
H15B H 0.1437 0.5966 -0.1367 0.179 Uiso 1 calc R . .
H15C H 0.2027 0.4778 -0.1266 0.179 Uiso 1 calc R . .
C16 C 0.5500(3) 0.7103(5) 0.1966(2) 0.0639(13) Uani 1 d D . .
C17 C 0.5378(4) 0.7102(8) 0.2727(3) 0.108(2) Uani 1 d D . .
H17A H 0.4850 0.7366 0.2811 0.162 Uiso 1 calc R . .
H17B H 0.5738 0.7716 0.2945 0.162 Uiso 1 calc R . .
H17C H 0.5471 0.6222 0.2904 0.162 Uiso 1 calc R . .
C18 C 0.5284(3) 0.8486(5) 0.1682(3) 0.098(2) Uani 1 d D . .
H18A H 0.5438 0.8546 0.1222 0.147 Uiso 1 calc R . .
H18B H 0.5552 0.9160 0.1946 0.147 Uiso 1 calc R . .
H18C H 0.4727 0.8618 0.1699 0.147 Uiso 1 calc R . .
C19 C 0.6388(3) 0.6918(7) 0.1875(4) 0.104(2) Uani 1 d D . .
H19A H 0.6551 0.6074 0.2059 0.157 Uiso 1 calc R . .
H19B H 0.6671 0.7621 0.2105 0.157 Uiso 1 calc R . .
H19C H 0.6494 0.6945 0.1402 0.157 Uiso 1 calc R . .
C20 C 0.2874(3) 0.9759(5) 0.0083(2) 0.0662(13) Uani 1 d D . .
C21 C 0.2395(3) 1.0487(5) 0.0605(3) 0.0809(17) Uani 1 d D . .
H21A H 0.2570 1.0218 0.1051 0.121 Uiso 1 calc R . .
H21B H 0.1850 1.0268 0.0535 0.121 Uiso 1 calc R . .
H21C H 0.2464 1.1431 0.0557 0.121 Uiso 1 calc R . .
C22 C 0.3759(3) 0.9967(5) 0.0274(3) 0.0926(19) Uani 1 d D . .
H22A H 0.3874 1.0904 0.0286 0.139 Uiso 1 calc R . .
H22B H 0.4071 0.9542 -0.0056 0.139 Uiso 1 calc R . .
H22C H 0.3877 0.9585 0.0710 0.139 Uiso 1 calc R . .
C23 C 0.2715(4) 1.0466(7) -0.0595(3) 0.112(2) Uani 1 d D . .
H23A H 0.2821 1.1401 -0.0544 0.168 Uiso 1 calc R . .
H23B H 0.2175 1.0341 -0.0738 0.168 Uiso 1 calc R . .
H23C H 0.3048 1.0098 -0.0927 0.168 Uiso 1 calc R . .
C24 C 0.3668(2) 0.9841(4) 0.2678(2) 0.0465(10) Uani 1 d . . .
C25 C 0.3941(2) 0.7211(4) 0.3760(2) 0.0490(10) Uani 1 d . . .
C26 C 0.4994(5) 0.7089(7) 0.4583(4) 0.138(4) Uani 1 d D A 1
H26 H 0.5071 0.6240 0.4349 0.165 Uiso 1 calc R A 1
C27 C 0.5786(6) 0.7804(13) 0.4584(6) 0.142(2) Uiso 0.65 d PD A 1
H27A H 0.5713 0.8731 0.4685 0.213 Uiso 1 calc R A 1
H27B H 0.6007 0.7717 0.4148 0.213 Uiso 1 calc R A 1
H27C H 0.6135 0.7413 0.4921 0.213 Uiso 1 calc R A 1
C28 C 0.4628(7) 0.6745(15) 0.5235(5) 0.142(2) Uiso 0.65 d PD A 1
H28A H 0.4497 0.7549 0.5468 0.213 Uiso 1 calc R A 1
H28B H 0.4991 0.6232 0.5511 0.213 Uiso 1 calc R A 1
H28C H 0.4160 0.6233 0.5145 0.213 Uiso 1 calc R A 1
C29 C 0.4190(4) 1.1962(5) 0.3025(3) 0.0792(16) Uani 1 d D B 1
H29 H 0.4337 1.1518 0.3452 0.095 Uiso 1 calc R B 1
C30 C 0.4863(6) 1.2727(13) 0.2707(6) 0.142(2) Uiso 0.65 d PD B 1
H30A H 0.5285 1.2124 0.2623 0.213 Uiso 1 calc R B 1
H30B H 0.5046 1.3415 0.3010 0.213 Uiso 1 calc R B 1
H30C H 0.4677 1.3120 0.2289 0.213 Uiso 1 calc R B 1
C31 C 0.3511(6) 1.2972(12) 0.3075(6) 0.142(2) Uiso 0.65 d PD B 1
H31A H 0.3041 1.2512 0.3190 0.213 Uiso 1 calc R B 1
H31B H 0.3427 1.3414 0.2649 0.213 Uiso 1 calc R B 1
H31C H 0.3643 1.3620 0.3418 0.213 Uiso 1 calc R B 1
C27A C 0.5761(10) 0.631(2) 0.4611(11) 0.131(4) Uiso 0.35 d PD C 2
C28A C 0.4828(13) 0.788(2) 0.5232(8) 0.131(4) Uiso 0.35 d PD D 2
C30A C 0.4129(14) 1.3448(9) 0.2857(13) 0.131(4) Uiso 0.35 d PD E 2
C31A C 0.5057(6) 1.151(2) 0.3070(12) 0.131(4) Uiso 0.35 d PD F 2

loop_
_atom_site_aniso_label
_atom_site_aniso_U_11
_atom_site_aniso_U_22
_atom_site_aniso_U_33
_atom_site_aniso_U_23
_atom_site_aniso_U_13
_atom_site_aniso_U_12
P 0.0441(6) 0.0297(5) 0.0424(6) -0.0006(4) 0.0130(4) -0.0017(4)
O1 0.0472(16) 0.0424(15) 0.0477(16) -0.0027(12) 0.0147(12) 0.0040(12)
O2 0.0509(16) 0.0395(14) 0.0452(16) 0.0013(12) 0.0130(12) -0.0021(12)
O3 0.0646(18) 0.0338(14) 0.0446(16) 0.0002(12) 0.0138(13) -0.0103(13)
O4 0.0536(18) 0.0449(18) 0.072(2) 0.0089(14) 0.0057(14) 0.0017(13)
O5 0.078(2) 0.0583(19) 0.074(2) 0.0060(16) -0.0236(18) -0.0109(17)
O6 0.108(3) 0.0341(15) 0.0569(19) -0.0027(13) 0.0073(17) -0.0166(16)
N1 0.0382(17) 0.0333(16) 0.0390(17) 0.0016(13) 0.0074(13) -0.0013(13)
N2 0.0470(19) 0.0349(17) 0.0462(19) 0.0045(14) 0.0037(15) -0.0035(14)
N3 0.054(2) 0.0324(17) 0.052(2) -0.0048(15) 0.0062(16) -0.0047(15)
C1 0.050(2) 0.037(2) 0.056(2) 0.0019(18) 0.0216(19) 0.0051(18)
C2 0.049(2) 0.051(2) 0.058(3) 0.004(2) 0.020(2) 0.0024(19)
C3 0.052(3) 0.062(3) 0.076(3) 0.003(2) 0.028(2) 0.011(2)
C4 0.065(3) 0.055(3) 0.075(3) -0.011(2) 0.025(2) 0.013(2)
C5 0.070(3) 0.044(2) 0.076(3) -0.009(2) 0.021(2) 0.003(2)
C6 0.049(2) 0.037(2) 0.060(3) 0.0025(18) 0.0179(19) 0.0038(18)
C7 0.056(3) 0.037(2) 0.066(3) -0.009(2) 0.011(2) -0.0016(19)
C8 0.048(2) 0.044(2) 0.060(3) -0.014(2) 0.0130(19) -0.0016(19)
C9 0.063(3) 0.066(3) 0.079(4) -0.023(3) 0.008(3) 0.001(2)
C10 0.073(4) 0.099(4) 0.068(3) -0.019(3) 0.005(3) 0.004(3)
C11 0.082(4) 0.090(4) 0.050(3) -0.002(3) 0.008(2) 0.006(3)
C12 0.062(3) 0.066(3) 0.049(3) 0.003(2) 0.016(2) 0.006(2)
C13 0.046(2) 0.051(2) 0.044(2) -0.0072(18) 0.0107(18) -0.0003(18)
C14 0.082(4) 0.085(4) 0.119(5) -0.036(4) 0.032(3) 0.021(3)
C15 0.136(6) 0.144(6) 0.074(4) -0.038(4) -0.026(4) 0.008(5)
C16 0.049(3) 0.071(3) 0.073(3) -0.010(2) 0.019(2) -0.007(2)
C17 0.079(4) 0.172(7) 0.073(4) -0.024(4) 0.009(3) -0.030(4)
C18 0.079(4) 0.069(4) 0.148(6) -0.011(4) 0.028(4) -0.017(3)
C19 0.056(3) 0.110(5) 0.149(6) -0.032(4) 0.024(3) -0.013(3)
C20 0.089(4) 0.056(3) 0.056(3) 0.015(2) 0.030(3) 0.008(3)
C21 0.109(4) 0.054(3) 0.083(4) 0.020(3) 0.037(3) 0.022(3)
C22 0.104(5) 0.055(3) 0.122(5) 0.005(3) 0.048(4) -0.013(3)
C23 0.167(7) 0.098(5) 0.074(4) 0.030(3) 0.040(4) 0.018(4)
C24 0.056(2) 0.031(2) 0.053(3) -0.0009(18) 0.017(2) -0.0025(18)
C25 0.047(2) 0.049(3) 0.052(2) 0.002(2) 0.0066(19) -0.003(2)
C26 0.201(9) 0.079(4) 0.127(6) 0.008(4) -0.084(6) -0.039(5)
C29 0.118(5) 0.045(3) 0.074(3) -0.009(2) 0.000(3) -0.026(3)

loop_
_geom_bond_atom_site_label_1
_geom_bond_atom_site_label_2
_geom_bond_distance
_geom_bond_site_symmetry_2
_geom_bond_publ_flag
P O1 1.603(3) . ?
P O3 1.622(3) . ?
P O2 1.624(3) . ?
P N1 1.682(3) 2 ?
P N1 1.790(3) . ?
O1 C1 1.422(4) . ?
O2 C13 1.396(5) . ?
O3 C24 1.346(5) . ?
O4 C25 1.216(5) . ?
O5 C25 1.318(5) . ?
O5 C26 1.479(7) . ?
O6 C24 1.339(5) . ?
O6 C29 1.444(5) . ?
N1 N2 1.382(4) . ?
N1 P 1.682(3) 2 ?
N2 C25 1.373(5) . ?
N2 N3 1.416(4) . ?
N3 C24 1.277(5) . ?
C1 C6 1.382(6) . ?
C1 C2 1.409(6) . ?
C2 C3 1.409(6) . ?
C2 C16 1.520(6) . ?
C3 C4 1.371(7) . ?
C4 C5 1.365(6) . ?
C4 C14 1.536(6) . ?
C5 C6 1.404(6) . ?
C6 C7 1.497(6) . ?
C7 C8 1.504(6) . ?
C8 C13 1.394(6) . ?
C8 C9 1.400(6) . ?
C9 C10 1.376(7) . ?
C10 C11 1.386(8) . ?
C10 C15 1.526(7) . ?
C11 C12 1.388(7) . ?
C12 C13 1.405(6) . ?
C12 C20 1.534(7) . ?
C16 C17 1.531(6) . ?
C16 C18 1.538(7) . ?
C16 C19 1.543(6) . ?
C20 C21 1.528(6) . ?
C20 C23 1.534(6) . ?
C20 C22 1.555(7) . ?
C26 C28 1.498(5) . ?
C26 C27 1.528(5) . ?
C29 C30 1.535(5) . ?
C29 C31 1.544(5) . ?
